data_2019528
loop_
_publ_author_name
'Jouffret, Laurent'
'Lhoste, Jerome'
'Hemon-Ribaud, Annie'
'Leblanc, Marc'
'Maisonneuve, Vincent'

_publ_section_title
;
 (H~3~O)~2~NaAl~3~F~12~, isostructural with <i>A</i>~2~NaAl~3~F~12~
 (<i>A</i> = K^+^, Rb^+^, Cs^+^) fluorides having HTB-type sheets
;
_journal_coeditor_code EG3155
_journal_issue 5
_journal_name_full 'Acta Crystallographica Section C'
_journal_page_first 512
_journal_page_last 516
_journal_paper_doi 10.1107/S205322961400919X
_journal_volume 70
_journal_year 2014
_chemical_formula_iupac '(H3 O)2 Na Al3 F12'
_chemical_formula_sum 'Al3 F12 H6 Na O2'
_chemical_formula_weight 369.98
_chemical_name_common
;
Dihydronium sodium trialuminum(III) dodecafluoride
;
_chemical_name_systematic
;
Dihydronium sodium tris(tetrafluoroaluminate)
;
_space_group_IT_number 11
_symmetry_cell_setting monoclinic
_symmetry_space_group_name_Hall '-P 2yb'
_symmetry_space_group_name_H-M 'P 1 21/m 1'
_atom_sites_solution_hydrogens geom
_atom_sites_solution_primary direct
_atom_sites_solution_secondary difmap
_audit_creation_method SHELXL-97
_cell_angle_alpha 90.00
_cell_angle_beta 91.3930(10)
_cell_angle_gamma 90.00
_cell_formula_units_Z 2
_cell_length_a 7.0869(2)
_cell_length_b 6.9749(2)
_cell_length_c 9.8196(3)
_cell_measurement_temperature 120
_cell_volume 485.24(2)
_computing_cell_refinement 'SAINT-Plus (Bruker, 2013)'
_computing_data_collection 'APEX2 (Bruker, 2013)'
_computing_data_reduction 'SAINT-Plus (Bruker, 2013)'
_computing_molecular_graphics 'DIAMOND (Brandenburg, 2012)'
_computing_publication_material 'WinGX (Farrugia, 2012)'
_computing_structure_refinement 'SHELXL97 (Sheldrick, 2008) in WinGX (Farrugia, 2012)'
_computing_structure_solution 'SHELXS86 (Sheldrick, 2008) in WinGX (Farrugia, 2012)'
_diffrn_ambient_temperature 120
_diffrn_detector_area_resol_mean 10.0
_diffrn_measured_fraction_theta_full 0.997
_diffrn_measured_fraction_theta_max 0.997
_diffrn_measurement_device 'four-cycle diffractometer'
_diffrn_measurement_device_type 'Bruker Kappa APEXII CCD'
_diffrn_measurement_method '\w and \f scans'
_diffrn_radiation_monochromator graphite
_diffrn_radiation_source 'fine-focus sealed tube'
_diffrn_radiation_type MoK\a
_diffrn_radiation_wavelength 0.71073
_diffrn_reflns_av_R_equivalents 0.0259
_diffrn_reflns_av_sigmaI/netI 0.0116
_diffrn_reflns_limit_h_max 10
_diffrn_reflns_limit_h_min -10
_diffrn_reflns_limit_k_max 9
_diffrn_reflns_limit_k_min -9
_diffrn_reflns_limit_l_max 13
_diffrn_reflns_limit_l_min -14
_diffrn_reflns_number 15274
_diffrn_reflns_theta_full 30.56
_diffrn_reflns_theta_max 30.56
_diffrn_reflns_theta_min 2.07
_exptl_absorpt_coefficient_mu 0.614
_exptl_absorpt_correction_T_max 0.9146
_exptl_absorpt_correction_T_min 0.7431
_exptl_absorpt_correction_type multi-scan
_exptl_absorpt_process_details '(SHELX76; Sheldrick, 2008)'
_exptl_crystal_colour colourless
_exptl_crystal_density_diffrn 2.532
_exptl_crystal_density_method 'not measured'
_exptl_crystal_description platelet
_exptl_crystal_F_000 360
_exptl_crystal_size_max 0.51
_exptl_crystal_size_mid 0.34
_exptl_crystal_size_min 0.15
_refine_diff_density_max 0.389
_refine_diff_density_min -1.037
_refine_ls_extinction_method none
_refine_ls_goodness_of_fit_ref 1.106
_refine_ls_hydrogen_treatment refall
_refine_ls_matrix_type full
_refine_ls_number_parameters 114
_refine_ls_number_reflns 1596
_refine_ls_number_restraints 10
_refine_ls_restrained_S_all 1.106
_refine_ls_R_factor_all 0.0284
_refine_ls_R_factor_gt 0.0281
_refine_ls_shift/su_max 0.000
_refine_ls_shift/su_mean 0.000
_refine_ls_structure_factor_coef Fsqd
_refine_ls_weighting_details 'calc w=1/[\s^2^(Fo^2^)+(0.0465P)^2^+0.5543P] where P=(Fo^2^+2Fc^2^)/3'
_refine_ls_weighting_scheme calc
_refine_ls_wR_factor_gt 0.0831
_refine_ls_wR_factor_ref 0.0835
_reflns_number_gt 1570
_reflns_number_total 1596
_reflns_threshold_expression I>2sigma(I)
_cod_data_source_file eg3155sup1.cf
_cod_data_source_block I
_cod_original_sg_symbol_H-M 'P 21/m'
_cod_database_code 2019528
_cod_database_fobs_code 2019528

loop_
_symmetry_equiv_pos_as_xyz
'x, y, z'
'-x, y+1/2, -z'
'-x, -y, -z'
'x, -y-1/2, z'

loop_
_atom_site_type_symbol
_atom_site_label
_atom_site_fract_x
_atom_site_fract_y
_atom_site_fract_z
_atom_site_U_iso_or_equiv
_atom_site_adp_type
_atom_site_calc_flag
_atom_site_refinement_flags
_atom_site_occupancy
_atom_site_symmetry_multiplicity
Al Al1 0.5000 0.0000 0.5000 0.00368(13) Uani d S 1 2
Al Al2 0.0000 0.5000 0.0000 0.00356(13) Uani d S 1 2
Al Al3 0.20623(7) 0.2500 0.27395(5) 0.00394(13) Uani d S 1 2
F F1 0.57569(16) 0.2500 0.50820(12) 0.0087(2) Uani d S 1 2
F F2 -0.00979(16) 0.2500 0.36125(12) 0.0111(2) Uani d S 1 2
F F3 -0.01648(16) 0.7500 0.05539(11) 0.0071(2) Uani d S 1 2
F F4 0.41009(17) 0.2500 0.17982(12) 0.0111(2) Uani d S 1 2
F F5 0.36266(12) 0.03081(13) 0.64495(8) 0.00953(17) Uani d . 1 1
F F6 0.29629(11) 0.06482(11) 0.39041(8) 0.00725(16) Uani d . 1 1
F F7 -0.22512(11) 0.45634(12) 0.06434(9) 0.01010(17) Uani d . 1 1
F F8 0.10568(12) 0.44061(12) 0.16570(8) 0.00960(17) Uani d . 1 1
O O1 0.0295(3) 0.2500 0.63603(18) 0.0216(4) Uani d SD 1 2
H H1 -0.005(4) 0.2500 0.5354(17) 0.025(4) Uiso d SD 1 2
H H2 0.136(5) 0.162(5) 0.666(3) 0.025(4) Uiso d PD 0.50 1
H H3 -0.037(5) 0.340(5) 0.698(3) 0.025(4) Uiso d PD 0.50 1
O O2 0.4927(3) 0.2500 0.8865(2) 0.0239(4) Uani d SD 1 2
H H4 0.393(4) 0.152(6) 0.919(4) 0.025(4) Uiso d PD 0.50 1
H H5 0.614(3) 0.2500 0.944(3) 0.025(4) Uiso d SD 1 2
H H6 0.497(6) 0.318(6) 0.794(3) 0.025(4) Uiso d PD 0.50 1
Na Na1 0.71352(11) 0.2500 0.24193(8) 0.00535(15) Uani d S 1 2

loop_
_atom_site_aniso_label
_atom_site_aniso_U_11
_atom_site_aniso_U_22
_atom_site_aniso_U_33
_atom_site_aniso_U_12
_atom_site_aniso_U_13
_atom_site_aniso_U_23
Al1 0.0049(2) 0.0025(3) 0.0036(2) 0.00017(16) -0.00103(17) 0.00019(16)
Al2 0.0047(2) 0.0025(3) 0.0034(2) -0.00001(16) -0.00093(17) 0.00027(16)
Al3 0.0045(2) 0.0036(2) 0.0037(2) 0 -0.00152(18) 0
F1 0.0095(5) 0.0029(5) 0.0136(5) 0 -0.0040(4) 0
F2 0.0060(5) 0.0183(6) 0.0089(5) 0 0.0004(4) 0
F3 0.0120(5) 0.0032(5) 0.0059(5) 0 -0.0007(4) 0
F4 0.0087(5) 0.0167(6) 0.0079(5) 0 0.0011(4) 0
F5 0.0112(4) 0.0108(4) 0.0067(3) 0.0028(3) 0.0023(3) 0.0010(3)
F6 0.0083(3) 0.0055(3) 0.0077(3) 0.0001(3) -0.0040(3) 0.0018(3)
F7 0.0080(4) 0.0075(4) 0.0150(4) -0.0002(3) 0.0034(3) 0.0011(3)
F8 0.0159(4) 0.0060(4) 0.0066(3) 0.0021(3) -0.0058(3) 0.0007(3)
O1 0.0211(8) 0.0261(9) 0.0177(8) 0 0.0016(6) 0
O2 0.0254(9) 0.0251(9) 0.0210(8) 0 -0.0037(7) 0
Na1 0.0048(3) 0.0056(3) 0.0057(3) 0 0.0000(2) 0

loop_
_atom_type_symbol
_atom_type_description
_atom_type_scat_dispersion_real
_atom_type_scat_dispersion_imag
_atom_type_scat_source
O O 0.0106 0.0060 'International Tables Vol C Tables 4.2.6.8 and 6.1.1.4'
H H 0.0000 0.0000 'International Tables Vol C Tables 4.2.6.8 and 6.1.1.4'
F F 0.0171 0.0103 'International Tables Vol C Tables 4.2.6.8 and 6.1.1.4'
Al Al 0.0645 0.0514 'International Tables Vol C Tables 4.2.6.8 and 6.1.1.4'
Na Na 0.0362 0.0249 'International Tables Vol C Tables 4.2.6.8 and 6.1.1.4'

loop_
_geom_angle_atom_site_label_1
_geom_angle_atom_site_label_2
_geom_angle_atom_site_label_3
_geom_angle_site_symmetry_1
_geom_angle_site_symmetry_3
_geom_angle
F5 Al1 F5 . 3_656 180.0
F5 Al1 F1 . 3_656 89.12(5)
F5 Al1 F1 3_656 3_656 90.88(5)
F5 Al1 F1 . . 90.88(5)
F5 Al1 F1 3_656 . 89.12(5)
F1 Al1 F1 3_656 . 180.0
F5 Al1 F6 . 3_656 89.91(4)
F5 Al1 F6 3_656 3_656 90.09(4)
F1 Al1 F6 3_656 3_656 90.95(4)
F1 Al1 F6 . 3_656 89.05(4)
F5 Al1 F6 . . 90.09(4)
F5 Al1 F6 3_656 . 89.91(4)
F1 Al1 F6 3_656 . 89.05(4)
F1 Al1 F6 . . 90.95(4)
F6 Al1 F6 3_656 . 180.0
F5 Al1 Na1 . . 142.52(3)
F5 Al1 Na1 3_656 . 37.48(3)
F1 Al1 Na1 3_656 . 125.67(4)
F1 Al1 Na1 . . 54.33(4)
F6 Al1 Na1 3_656 . 101.66(3)
F6 Al1 Na1 . . 78.34(3)
F5 Al1 Na1 . 3_656 37.48(3)
F5 Al1 Na1 3_656 3_656 142.52(3)
F1 Al1 Na1 3_656 3_656 54.33(4)
F1 Al1 Na1 . 3_656 125.67(4)
F6 Al1 Na1 3_656 3_656 78.34(3)
F6 Al1 Na1 . 3_656 101.66(3)
Na1 Al1 Na1 . 3_656 180.0
F7 Al2 F7 . 3_565 180.00(6)
F7 Al2 F8 . 3_565 90.19(4)
F7 Al2 F8 3_565 3_565 89.81(4)
F7 Al2 F8 . . 89.81(4)
F7 Al2 F8 3_565 . 90.19(4)
F8 Al2 F8 3_565 . 180.00(5)
F7 Al2 F3 . 3_565 90.39(5)
F7 Al2 F3 3_565 3_565 89.61(5)
F8 Al2 F3 3_565 3_565 88.80(4)
F8 Al2 F3 . 3_565 91.20(4)
F7 Al2 F3 . . 89.61(5)
F7 Al2 F3 3_565 . 90.39(5)
F8 Al2 F3 3_565 . 91.20(4)
F8 Al2 F3 . . 88.80(4)
F3 Al2 F3 3_565 . 180.00(7)
F4 Al3 F2 . . 176.71(6)
F4 Al3 F6 . 4_565 92.90(4)
F2 Al3 F6 . 4_565 89.43(4)
F4 Al3 F6 . . 92.90(4)
F2 Al3 F6 . . 89.43(4)
F6 Al3 F6 4_565 . 89.81(5)
F4 Al3 F8 . 4_565 90.46(4)
F2 Al3 F8 . 4_565 87.27(4)
F6 Al3 F8 4_565 4_565 176.34(5)
F6 Al3 F8 . 4_565 88.58(4)
F4 Al3 F8 . . 90.46(4)
F2 Al3 F8 . . 87.27(4)
F6 Al3 F8 4_565 . 88.58(4)
F6 Al3 F8 . . 176.34(5)
F8 Al3 F8 4_565 . 92.83(5)
F4 Al3 Na1 . 1_455 142.64(5)
F2 Al3 Na1 . 1_455 34.07(4)
F6 Al3 Na1 4_565 1_455 112.86(3)
F6 Al3 Na1 . 1_455 112.86(3)
F8 Al3 Na1 4_565 1_455 64.87(3)
F8 Al3 Na1 . 1_455 64.87(3)
Al1 F1 Al1 . 2_656 145.56(7)
Al1 F1 Na1 . . 93.86(4)
Al1 F1 Na1 2_656 . 93.86(4)
Al3 F2 Na1 . 1_455 119.87(6)
Al2 F3 Al2 . 2 144.44(7)
Al3 F4 Na1 . . 131.86(7)
Al1 F5 Na1 . 3_656 115.10(5)
Al3 F6 Al1 . . 142.89(5)
Al2 F7 Na1 . 1_455 124.65(5)
Al2 F8 Al3 . . 145.81(5)
H1 O1 H2 . . 116.5(19)
H1 O1 H3 . . 119.3(19)
H2 O1 H3 . . 124(2)
H4 O2 H5 . . 113(2)
H4 O2 H6 . . 128(3)
H5 O2 H6 . . 117(3)
F4 Na1 F2 . 1_655 164.71(6)
F4 Na1 F7 . 4_665 89.51(4)
F2 Na1 F7 1_655 4_665 102.39(4)
F4 Na1 F7 . 1_655 89.51(4)
F2 Na1 F7 1_655 1_655 102.39(4)
F7 Na1 F7 4_665 1_655 77.06(5)
F4 Na1 F5 . 2_656 84.06(3)
F2 Na1 F5 1_655 2_656 87.76(3)
F7 Na1 F5 4_665 2_656 159.52(4)
F7 Na1 F5 1_655 2_656 83.45(3)
F4 Na1 F5 . 3_656 84.06(3)
F2 Na1 F5 1_655 3_656 87.76(3)
F7 Na1 F5 4_665 3_656 83.45(3)
F7 Na1 F5 1_655 3_656 159.52(4)
F5 Na1 F5 2_656 3_656 115.04(5)
F4 Na1 F1 . . 84.23(4)
F2 Na1 F1 1_655 . 80.48(4)
F7 Na1 F1 4_665 . 141.03(2)
F7 Na1 F1 1_655 . 141.03(2)
F5 Na1 F1 2_656 . 57.68(3)
F5 Na1 F1 3_656 . 57.68(3)
F4 Na1 Al1 . 2_656 76.29(3)
F2 Na1 Al1 1_655 2_656 90.55(3)
F7 Na1 Al1 4_665 2_656 164.10(3)
F7 Na1 Al1 1_655 2_656 109.45(2)
F5 Na1 Al1 2_656 2_656 27.42(2)
F5 Na1 Al1 3_656 2_656 87.92(3)
F1 Na1 Al1 . 2_656 31.813(10)
F4 Na1 Al1 . . 76.29(3)
F2 Na1 Al1 1_655 . 90.55(3)
F7 Na1 Al1 4_665 . 109.45(2)
F7 Na1 Al1 1_655 . 164.10(3)
F5 Na1 Al1 2_656 . 87.92(3)
F5 Na1 Al1 3_656 . 27.42(2)
F1 Na1 Al1 . . 31.813(10)
Al1 Na1 Al1 2_656 . 60.617(13)
F4 Na1 Al3 . 1_655 169.22(4)
F2 Na1 Al3 1_655 1_655 26.07(3)
F7 Na1 Al3 4_665 1_655 82.07(3)
F7 Na1 Al3 1_655 1_655 82.07(3)
F5 Na1 Al3 2_656 1_655 101.55(3)
F5 Na1 Al3 3_656 1_655 101.55(3)
F1 Na1 Al3 . 1_655 106.55(3)
Al1 Na1 Al3 2_656 1_655 112.83(2)
Al1 Na1 Al3 . 1_655 112.83(2)

loop_
_geom_bond_atom_site_label_1
_geom_bond_atom_site_label_2
_geom_bond_site_symmetry_2
_geom_bond_distance
Al1 F5 . 1.7569(8)
Al1 F5 3_656 1.7569(8)
Al1 F1 3_656 1.8256(3)
Al1 F1 . 1.8256(3)
Al1 F6 3_656 1.8361(7)
Al1 F6 . 1.8361(7)
Al1 Na1 . 3.4553(6)
Al1 Na1 3_656 3.4553(6)
Al2 F7 . 1.7568(8)
Al2 F7 3_565 1.7568(8)
Al2 F8 3_565 1.8222(8)
Al2 F8 . 1.8222(8)
Al2 F3 3_565 1.8312(3)
Al2 F3 . 1.8312(3)
Al3 F4 . 1.7340(13)
Al3 F2 . 1.7726(13)
Al3 F6 4_565 1.8297(8)
Al3 F6 . 1.8297(8)
Al3 F8 4_565 1.8354(9)
Al3 F8 . 1.8354(9)
Al3 Na1 1_455 3.4983(9)
F1 Al1 2_656 1.8256(3)
F1 Na1 . 2.8133(15)
F2 Na1 1_455 2.2597(14)
F3 Al2 2 1.8312(3)
F4 Na1 . 2.2209(14)
F5 Na1 3_656 2.3218(10)
F7 Na1 1_455 2.3105(10)
O1 H1 . 1.012(15)
O1 H2 . 1.011(16)
O1 H3 . 1.001(15)
O2 H4 . 1.040(18)
O2 H5 . 1.019(17)
O2 H6 . 1.027(19)
Na1 F2 1_655 2.2597(14)
Na1 F7 4_665 2.3105(10)
Na1 F7 1_655 2.3105(10)
Na1 F5 2_656 2.3218(10)
Na1 F5 3_656 2.3218(10)
Na1 Al1 2_656 3.4553(6)
Na1 Al3 1_655 3.4983(9)

loop_
_geom_hbond_atom_site_label_D
_geom_hbond_atom_site_label_H
_geom_hbond_atom_site_label_A
_geom_hbond_site_symmetry_A
_geom_hbond_distance_DH
_geom_hbond_distance_HA
_geom_hbond_distance_DA
_geom_hbond_angle_DHA
_geom_hbond_publ_flag
O1 H1 F2 . 1.012(17) 1.710(17) 2.706(2) 167(3) yes
O1 H2 F5 . 1.01(3) 1.86(4) 2.812(2) 155(3) yes
O1 H3 F8 3_566 1.00(3) 2.10(3) 3.0750(16) 165(3) yes
O2 H4 F7 2_546 1.04(4) 1.82(4) 2.8406(17) 166(3) yes
O2 H5 F7 1_656 1.02(2) 2.168(19) 2.992(2) 136.8(6) yes
O2 H5 F7 4_666 1.02(2) 2.168(19) 2.992(2) 136.8(6) yes
O2 H6 F5 4_565 1.03(3) 2.02(4) 2.9507(19) 149(3) yes
